data_4129327
loop_
_publ_author_name
'Zhao, Yanchuan'
'Swager, Timothy M.'

_publ_section_title
;
 Simultaneous chirality sensing of multiple amines by (19)F NMR.
;
_journal_issue 9
_journal_name_full 'Journal of the American Chemical Society'
_journal_page_first 3221
_journal_page_last 3224
_journal_paper_doi 10.1021/jacs.5b00556
_journal_volume 137
_journal_year 2015
_chemical_absolute_configuration ad
_chemical_formula_sum 'C31 H26 F6 N4 O2 Pd'
_chemical_formula_weight 706.96
_space_group_crystal_system orthorhombic
_space_group_IT_number 19
_space_group_name_Hall 'P 2ac 2ab'
_space_group_name_H-M_alt 'P 21 21 21'
_atom_sites_solution_hydrogens mixed
_atom_sites_solution_primary direct
_atom_sites_solution_secondary difmap
_audit_creation_method SHELXL-2014/6
_cell_angle_alpha 90
_cell_angle_beta 90
_cell_angle_gamma 90
_cell_formula_units_Z 4
_cell_length_a 10.0820(2)
_cell_length_b 14.0144(3)
_cell_length_c 20.7098(5)
_cell_measurement_reflns_used 9984
_cell_measurement_temperature 100(2)
_cell_measurement_theta_max 31.44
_cell_measurement_theta_min 2.25
_cell_volume 2926.15(11)
_computing_cell_refinement 'SAINT 7.46A (Bruker-AXS, 2011)'
_computing_data_collection 'APEX2 v2011.4.0 (Bruker-AXS, 2011)'
_computing_data_reduction 'SAINT 7.46A (Bruker-AXS, 2011)'
_computing_molecular_graphics 'Bruker SHELXTL'
_computing_publication_material 'Bruker SHELXTL'
_computing_structure_refinement 'SHELXL-2014/6 (Sheldrick, 2014)'
_computing_structure_solution 'SHELXS-97 (Sheldrick, 2008)'
_diffrn_ambient_temperature 100(2)
_diffrn_detector_area_resol_mean 8.3
_diffrn_measured_fraction_theta_full 1.000
_diffrn_measured_fraction_theta_max 1.000
_diffrn_measurement_device_type 'Bruker Smart APEX CCD'
_diffrn_measurement_method '\f and \w scans'
_diffrn_radiation_type MoK\a
_diffrn_radiation_wavelength 0.71073
_diffrn_reflns_av_R_equivalents 0.0403
_diffrn_reflns_av_unetI/netI 0.0170
_diffrn_reflns_Laue_measured_fraction_full 1.000
_diffrn_reflns_Laue_measured_fraction_max 1.000
_diffrn_reflns_limit_h_max 14
_diffrn_reflns_limit_h_min -14
_diffrn_reflns_limit_k_max 20
_diffrn_reflns_limit_k_min -20
_diffrn_reflns_limit_l_max 30
_diffrn_reflns_limit_l_min -29
_diffrn_reflns_number 152743
_diffrn_reflns_point_group_measured_fraction_full 1.000
_diffrn_reflns_point_group_measured_fraction_max 1.000
_diffrn_reflns_theta_full 25.242
_diffrn_reflns_theta_max 30.995
_diffrn_reflns_theta_min 1.755
_diffrn_source 'fine-focus sealed tube, graphite'
_exptl_absorpt_coefficient_mu 0.709
_exptl_absorpt_correction_T_max 0.7462
_exptl_absorpt_correction_T_min 0.6474
_exptl_absorpt_correction_type multi-scan
_exptl_absorpt_process_details 'SADABS (Sheldrick, 2009)'
_exptl_crystal_colour yellow
_exptl_crystal_density_diffrn 1.605
_exptl_crystal_density_method 'not measured'
_exptl_crystal_description needle
_exptl_crystal_F_000 1424
_exptl_crystal_size_max 0.500
_exptl_crystal_size_mid 0.140
_exptl_crystal_size_min 0.100
_refine_diff_density_max 0.318
_refine_diff_density_min -0.372
_refine_diff_density_rms 0.049
_refine_ls_abs_structure_details
; 
 Flack x determined using 4047 quotients [(I+)-(I-)]/[(I+)+(I-)] 
 (Parsons, Flack and Wagner, Acta Cryst. B69 (2013) 249-259). 
;
_refine_ls_abs_structure_Flack -0.011(4)
_refine_ls_extinction_method none
_refine_ls_goodness_of_fit_ref 1.049
_refine_ls_hydrogen_treatment mixed
_refine_ls_matrix_type full
_refine_ls_number_parameters 405
_refine_ls_number_reflns 9327
_refine_ls_number_restraints 122
_refine_ls_restrained_S_all 1.050
_refine_ls_R_factor_all 0.0187
_refine_ls_R_factor_gt 0.0180
_refine_ls_shift/su_max 0.004
_refine_ls_shift/su_mean 0.000
_refine_ls_structure_factor_coef Fsqd
_refine_ls_weighting_details 'w=1/[\s^2^(Fo^2^)+(0.0202P)^2^+0.7561P] where P=(Fo^2^+2Fc^2^)/3'
_refine_ls_weighting_scheme calc
_refine_ls_wR_factor_gt 0.0426
_refine_ls_wR_factor_ref 0.0429
_reflns_Friedel_coverage 0.802
_reflns_Friedel_fraction_full 1.000
_reflns_Friedel_fraction_max 1.000
_reflns_number_gt 9163
_reflns_number_total 9327
_reflns_threshold_expression 'I > 2\s(I)'
_cod_data_source_file ja5b00556_si_002.cif
_cod_data_source_block 14041
_cod_database_code 4129327
_shelx_space_group_comment
; 
The symmetry employed for this shelxl refinement is uniquely defined 
by the following loop, which should always be used as a source of 
symmetry information in preference to the above space-group names. 
They are only intended as comments. 
;
_shelx_estimated_absorpt_t_min 0.718
_shelx_estimated_absorpt_t_max 0.932
_shelxl_version_number 2014/6

loop_
_space_group_symop_operation_xyz
'x, y, z'
'-x+1/2, -y, z+1/2'
'-x, y+1/2, -z+1/2'
'x+1/2, -y+1/2, -z'

loop_
_atom_site_label
_atom_site_type_symbol
_atom_site_fract_x
_atom_site_fract_y
_atom_site_fract_z
_atom_site_U_iso_or_equiv
_atom_site_adp_type
_atom_site_occupancy
_atom_site_site_symmetry_order
_atom_site_calc_flag
_atom_site_refinement_flags_posn
_atom_site_refinement_flags_adp
Pd1 Pd 0.46960(2) 0.39465(2) 0.50638(2) 0.01326(3) Uani 1 1 d . .
N1 N 0.52119(16) 0.38059(10) 0.60221(7) 0.0164(3) Uani 1 1 d D U
H1A H 0.471(2) 0.3355(15) 0.6179(11) 0.020 Uiso 1 1 d D U
H1B H 0.600(2) 0.3573(16) 0.5984(11) 0.020 Uiso 1 1 d D U
C2 C 0.3912(2) 0.51163(16) 0.65256(11) 0.0287(4) Uani 1 1 d . U
H2A H 0.3728 0.5369 0.6093 0.043 Uiso 1 1 calc R U
H2B H 0.3961 0.5645 0.6835 0.043 Uiso 1 1 calc R U
H2C H 0.3201 0.4679 0.6653 0.043 Uiso 1 1 calc R U
C1 C 0.5223(2) 0.45852(13) 0.65184(8) 0.0189(3) Uani 1 1 d D U
H1 H 0.5934 0.5050 0.6398 0.023 Uiso 1 1 calc R U
C3 C 0.5617(2) 0.41187(15) 0.71531(9) 0.0241(4) Uani 1 1 d D U
C4 C 0.4777(3) 0.34730(19) 0.74576(11) 0.0394(5) Uani 1 1 d D U
H4 H 0.3902 0.3380 0.7299 0.047 Uiso 1 1 calc R U
C5 C 0.5210(4) 0.2962(2) 0.79940(13) 0.0599(9) Uani 1 1 d D U
H5 H 0.4635 0.2515 0.8195 0.072 Uiso 1 1 calc R U
C6 C 0.6474(4) 0.3104(3) 0.82346(13) 0.0655(11) Uani 1 1 d D U
H6 H 0.6766 0.2761 0.8604 0.079 Uiso 1 1 calc R U
C7 C 0.7304(4) 0.3740(2) 0.79371(14) 0.0573(9) Uani 1 1 d D U
H7 H 0.8172 0.3839 0.8103 0.069 Uiso 1 1 calc R U
C8 C 0.6886(3) 0.42429(19) 0.73934(12) 0.0367(5) Uani 1 1 d D U
H8 H 0.7477 0.4674 0.7186 0.044 Uiso 1 1 calc R U
N2 N 0.37696(14) 0.26432(10) 0.49935(8) 0.0186(3) Uani 1 1 d . .
C11 C 0.3645(2) 0.18607(13) 0.54689(9) 0.0211(4) Uani 1 1 d . .
H11 H 0.3122 0.1347 0.5251 0.025 Uiso 1 1 calc R U
C12 C 0.5014(2) 0.14315(14) 0.56112(10) 0.0263(4) Uani 1 1 d . .
H12A H 0.5453 0.1267 0.5204 0.039 Uiso 1 1 calc R U
H12B H 0.4910 0.0855 0.5874 0.039 Uiso 1 1 calc R U
H12C H 0.5554 0.1898 0.5846 0.039 Uiso 1 1 calc R U
C13 C 0.28562(19) 0.21446(14) 0.60647(10) 0.0208(4) Uani 1 1 d . .
C14 C 0.1975(2) 0.29157(15) 0.60586(10) 0.0239(4) Uani 1 1 d . .
H14 H 0.1912 0.3303 0.5683 0.029 Uiso 1 1 calc R U
C15 C 0.1186(2) 0.31257(16) 0.65940(11) 0.0279(4) Uani 1 1 d . .
H15 H 0.0593 0.3652 0.6579 0.033 Uiso 1 1 calc R U
C16 C 0.1262(2) 0.25728(17) 0.71468(12) 0.0319(5) Uani 1 1 d . .
H16 H 0.0736 0.2721 0.7514 0.038 Uiso 1 1 calc R U
C17 C 0.2119(3) 0.17978(19) 0.71549(13) 0.0416(6) Uani 1 1 d . .
H17 H 0.2169 0.1407 0.7529 0.050 Uiso 1 1 calc R U
C18 C 0.2907(3) 0.15845(17) 0.66209(12) 0.0345(5) Uani 1 1 d . .
H18 H 0.3486 0.1050 0.6636 0.041 Uiso 1 1 calc R U
C21 C 0.33586(17) 0.24344(13) 0.43932(9) 0.0167(3) Uani 1 1 d . .
O1 O 0.28592(14) 0.16705(9) 0.41972(7) 0.0209(3) Uani 1 1 d . .
C22 C 0.35405(17) 0.32320(13) 0.39193(9) 0.0162(3) Uani 1 1 d . .
C23 C 0.31379(19) 0.32378(14) 0.32753(9) 0.0193(3) Uani 1 1 d . .
H23 H 0.2696 0.2704 0.3093 0.023 Uiso 1 1 calc R U
C24 C 0.34011(19) 0.40470(15) 0.29068(9) 0.0219(4) Uani 1 1 d . .
H24 H 0.3141 0.4065 0.2466 0.026 Uiso 1 1 calc R U
C25 C 0.4044(2) 0.48339(14) 0.31797(9) 0.0202(3) Uani 1 1 d . .
H25 H 0.4222 0.5389 0.2931 0.024 Uiso 1 1 calc R U
C26 C 0.44161(16) 0.47827(12) 0.38237(8) 0.0157(3) Uani 1 1 d . .
N3 N 0.41623(14) 0.39940(11) 0.41632(7) 0.0152(2) Uani 1 1 d . .
C27 C 0.51256(17) 0.55469(12) 0.42002(8) 0.0155(3) Uani 1 1 d . .
O2 O 0.53624(15) 0.63214(8) 0.39401(6) 0.0195(2) Uani 1 1 d . .
N4 N 0.54682(15) 0.52594(10) 0.48077(7) 0.0155(3) Uani 1 1 d . .
C31 C 0.62959(16) 0.58931(11) 0.51612(8) 0.0152(3) Uani 1 1 d . .
C32 C 0.59967(17) 0.68699(12) 0.52190(9) 0.0173(3) Uani 1 1 d . .
H32 H 0.5200 0.7117 0.5039 0.021 Uiso 1 1 calc R U
C33 C 0.68704(18) 0.74724(12) 0.55398(9) 0.0174(3) Uani 1 1 d . .
C34 C 0.80433(18) 0.71357(13) 0.58140(9) 0.0178(3) Uani 1 1 d . .
H34 H 0.8636 0.7555 0.6029 0.021 Uiso 1 1 calc R U
C35 C 0.83191(17) 0.61638(13) 0.57624(9) 0.0167(3) Uani 1 1 d . .
C36 C 0.74629(18) 0.55458(12) 0.54408(9) 0.0165(3) Uani 1 1 d . .
H36 H 0.7672 0.4886 0.5411 0.020 Uiso 1 1 calc R U
C37 C 0.6610(2) 0.85298(14) 0.55567(11) 0.0236(4) Uani 1 1 d . .
F1 F 0.53271(12) 0.87456(8) 0.54478(6) 0.0264(2) Uani 1 1 d . .
F2 F 0.73188(12) 0.89943(8) 0.51033(7) 0.0357(3) Uani 1 1 d . .
F3 F 0.69396(13) 0.89242(9) 0.61250(7) 0.0349(3) Uani 1 1 d . .
C38 C 0.95765(19) 0.57818(13) 0.60551(9) 0.0207(3) Uani 1 1 d . .
F4 F 1.00763(11) 0.50393(8) 0.57286(6) 0.0251(2) Uani 1 1 d . .
F5 F 0.93922(14) 0.54665(11) 0.66648(6) 0.0369(3) Uani 1 1 d . .
F6 F 1.05387(13) 0.64385(9) 0.60860(9) 0.0406(4) Uani 1 1 d . .

loop_
_atom_site_aniso_label
_atom_site_aniso_U_11
_atom_site_aniso_U_22
_atom_site_aniso_U_33
_atom_site_aniso_U_23
_atom_site_aniso_U_13
_atom_site_aniso_U_12
Pd1 0.01423(5) 0.01077(5) 0.01478(5) -0.00043(4) -0.00158(4) -0.00165(4)
N1 0.0163(6) 0.0168(7) 0.0161(6) -0.0015(5) -0.0015(6) 0.0001(6)
C2 0.0279(10) 0.0260(10) 0.0322(11) -0.0056(8) 0.0033(9) 0.0056(8)
C1 0.0202(8) 0.0192(8) 0.0174(7) -0.0039(6) 0.0006(7) -0.0044(7)
C3 0.0272(9) 0.0284(10) 0.0167(7) -0.0047(7) -0.0003(6) 0.0012(7)
C4 0.0407(13) 0.0472(14) 0.0304(10) 0.0110(9) 0.0070(11) 0.0000(12)
C5 0.085(2) 0.0621(19) 0.0322(12) 0.0189(12) 0.0150(15) 0.0169(19)
C6 0.106(3) 0.071(2) 0.0195(11) 0.0020(13) -0.0076(15) 0.042(2)
C7 0.067(2) 0.066(2) 0.0387(14) -0.0210(13) -0.0314(14) 0.0247(16)
C8 0.0379(12) 0.0388(13) 0.0334(11) -0.0129(9) -0.0129(10) 0.0024(10)
N2 0.0224(6) 0.0136(6) 0.0198(7) 0.0009(6) -0.0036(6) -0.0051(5)
C11 0.0277(9) 0.0142(8) 0.0214(8) 0.0021(6) -0.0032(7) -0.0061(7)
C12 0.0334(12) 0.0197(8) 0.0259(9) 0.0026(7) 0.0037(7) 0.0065(7)
C13 0.0187(8) 0.0184(8) 0.0254(9) 0.0040(7) -0.0013(7) -0.0072(7)
C14 0.0215(9) 0.0247(9) 0.0256(9) 0.0046(7) -0.0053(7) -0.0020(7)
C15 0.0194(9) 0.0292(10) 0.0351(11) 0.0033(9) -0.0007(8) -0.0010(8)
C16 0.0252(10) 0.0340(12) 0.0365(12) 0.0084(9) 0.0115(9) -0.0037(9)
C17 0.0467(15) 0.0396(13) 0.0387(13) 0.0211(11) 0.0179(11) 0.0049(11)
C18 0.0371(12) 0.0284(11) 0.0379(12) 0.0146(9) 0.0118(10) 0.0057(9)
C21 0.0147(7) 0.0149(8) 0.0206(8) -0.0001(6) -0.0019(6) -0.0014(6)
O1 0.0214(6) 0.0157(6) 0.0256(7) -0.0023(5) -0.0050(5) -0.0049(5)
C22 0.0150(7) 0.0155(8) 0.0181(8) -0.0019(6) -0.0016(6) -0.0002(6)
C23 0.0192(8) 0.0201(8) 0.0188(8) -0.0026(7) -0.0040(7) 0.0001(7)
C24 0.0234(8) 0.0243(9) 0.0180(7) 0.0005(7) -0.0041(6) 0.0016(8)
C25 0.0238(9) 0.0187(8) 0.0181(8) 0.0016(6) -0.0014(7) 0.0031(7)
C26 0.0155(8) 0.0138(7) 0.0178(7) 0.0004(6) -0.0002(6) 0.0017(6)
N3 0.0150(6) 0.0142(6) 0.0164(6) -0.0006(6) -0.0010(5) -0.0004(6)
C27 0.0144(7) 0.0135(7) 0.0188(7) -0.0012(6) 0.0030(6) 0.0006(6)
O2 0.0232(6) 0.0135(5) 0.0218(6) 0.0016(4) 0.0043(6) -0.0001(5)
N4 0.0165(6) 0.0110(6) 0.0190(6) -0.0006(5) -0.0005(5) -0.0019(5)
C31 0.0144(6) 0.0123(7) 0.0190(7) -0.0011(6) 0.0009(6) -0.0017(5)
C32 0.0141(7) 0.0134(7) 0.0246(8) -0.0006(6) -0.0011(6) -0.0003(6)
C33 0.0156(7) 0.0115(7) 0.0250(9) -0.0018(6) -0.0011(7) -0.0003(6)
C34 0.0152(7) 0.0141(8) 0.0242(8) -0.0014(6) -0.0012(7) -0.0024(6)
C35 0.0129(7) 0.0153(8) 0.0220(8) -0.0003(6) 0.0006(6) -0.0014(6)
C36 0.0164(8) 0.0125(7) 0.0204(8) -0.0003(6) 0.0020(6) -0.0001(6)
C37 0.0203(9) 0.0137(8) 0.0366(11) -0.0025(7) -0.0061(8) -0.0001(7)
F1 0.0207(5) 0.0159(5) 0.0426(6) -0.0033(4) -0.0066(6) 0.0039(5)
F2 0.0289(6) 0.0180(5) 0.0600(8) 0.0104(7) 0.0009(6) -0.0047(5)
F3 0.0363(7) 0.0188(5) 0.0495(8) -0.0142(6) -0.0170(6) 0.0038(6)
C38 0.0168(8) 0.0171(7) 0.0282(8) -0.0015(6) -0.0017(7) 0.0005(7)
F4 0.0213(6) 0.0224(5) 0.0316(6) -0.0010(4) -0.0003(4) 0.0074(4)
F5 0.0337(7) 0.0535(9) 0.0234(6) 0.0041(6) -0.0032(5) 0.0168(6)
F6 0.0177(6) 0.0230(6) 0.0810(11) -0.0026(7) -0.0163(7) -0.0028(5)

loop_
_atom_type_symbol
_atom_type_description
_atom_type_scat_dispersion_real
_atom_type_scat_dispersion_imag
_atom_type_scat_source
C C 0.0033 0.0016 'International Tables Vol C Tables 4.2.6.8 and 6.1.1.4'
H H 0.0000 0.0000 'International Tables Vol C Tables 4.2.6.8 and 6.1.1.4'
N N 0.0061 0.0033 'International Tables Vol C Tables 4.2.6.8 and 6.1.1.4'
O O 0.0106 0.0060 'International Tables Vol C Tables 4.2.6.8 and 6.1.1.4'
F F 0.0171 0.0103 'International Tables Vol C Tables 4.2.6.8 and 6.1.1.4'
Pd Pd -0.9988 1.0072 'International Tables Vol C Tables 4.2.6.8 and 6.1.1.4'

loop_
_geom_angle_atom_site_label_1
_geom_angle_atom_site_label_2
_geom_angle_atom_site_label_3
_geom_angle
N3 Pd1 N2 80.60(6)
N3 Pd1 N1 176.21(7)
N2 Pd1 N1 95.62(6)
N3 Pd1 N4 80.06(6)
N2 Pd1 N4 160.63(6)
N1 Pd1 N4 103.72(6)
C1 N1 Pd1 126.31(11)
C1 N1 H1A 106.0(15)
Pd1 N1 H1A 106.4(15)
C1 N1 H1B 109.4(16)
Pd1 N1 H1B 100.4(16)
H1A N1 H1B 107(2)
C1 C2 H2A 109.5
C1 C2 H2B 109.5
H2A C2 H2B 109.5
C1 C2 H2C 109.5
H2A C2 H2C 109.5
H2B C2 H2C 109.5
N1 C1 C2 110.97(16)
N1 C1 C3 106.33(15)
C2 C1 C3 115.49(16)
N1 C1 H1 107.9
C2 C1 H1 107.9
C3 C1 H1 107.9
C8 C3 C4 118.8(2)
C8 C3 C1 119.9(2)
C4 C3 C1 120.81(19)
C3 C4 C5 120.4(3)
C3 C4 H4 119.8
C5 C4 H4 119.8
C6 C5 C4 120.2(3)
C6 C5 H5 119.9
C4 C5 H5 119.9
C7 C6 C5 119.6(3)
C7 C6 H6 120.2
C5 C6 H6 120.2
C6 C7 C8 120.6(3)
C6 C7 H7 119.7
C8 C7 H7 119.7
C3 C8 C7 120.4(3)
C3 C8 H8 119.8
C7 C8 H8 119.8
C21 N2 C11 115.36(14)
C21 N2 Pd1 113.53(12)
C11 N2 Pd1 130.55(12)
N2 C11 C13 112.99(16)
N2 C11 C12 109.98(16)
C13 C11 C12 114.64(16)
N2 C11 H11 106.2
C13 C11 H11 106.2
C12 C11 H11 106.2
C11 C12 H12A 109.5
C11 C12 H12B 109.5
H12A C12 H12B 109.5
C11 C12 H12C 109.5
H12A C12 H12C 109.5
H12B C12 H12C 109.5
C18 C13 C14 117.74(19)
C18 C13 C11 120.25(19)
C14 C13 C11 121.78(17)
C15 C14 C13 121.17(19)
C15 C14 H14 119.4
C13 C14 H14 119.4
C16 C15 C14 120.5(2)
C16 C15 H15 119.8
C14 C15 H15 119.8
C15 C16 C17 118.8(2)
C15 C16 H16 120.6
C17 C16 H16 120.6
C16 C17 C18 120.9(2)
C16 C17 H17 119.6
C18 C17 H17 119.6
C17 C18 C13 120.9(2)
C17 C18 H18 119.6
C13 C18 H18 119.6
O1 C21 N2 127.68(17)
O1 C21 C22 118.36(16)
N2 C21 C22 113.95(15)
N3 C22 C23 119.55(17)
N3 C22 C21 113.92(15)
C23 C22 C21 126.52(16)
C24 C23 C22 118.26(17)
C24 C23 H23 120.9
C22 C23 H23 120.9
C23 C24 C25 120.61(17)
C23 C24 H24 119.7
C25 C24 H24 119.7
C26 C25 C24 118.23(17)
C26 C25 H25 120.9
C24 C25 H25 120.9
N3 C26 C25 119.83(16)
N3 C26 C27 114.05(15)
C25 C26 C27 126.12(16)
C26 N3 C22 123.52(15)
C26 N3 Pd1 118.75(12)
C22 N3 Pd1 117.72(12)
O2 C27 N4 127.75(16)
O2 C27 C26 119.43(16)
N4 C27 C26 112.79(14)
C27 N4 C31 116.01(14)
C27 N4 Pd1 113.82(11)
C31 N4 Pd1 130.17(11)
C36 C31 C32 118.92(15)
C36 C31 N4 119.31(15)
C32 C31 N4 121.73(15)
C33 C32 C31 119.75(16)
C33 C32 H32 120.1
C31 C32 H32 120.1
C32 C33 C34 121.79(16)
C32 C33 C37 119.92(16)
C34 C33 C37 118.15(16)
C33 C34 C35 117.94(16)
C33 C34 H34 121.0
C35 C34 H34 121.0
C36 C35 C34 121.38(16)
C36 C35 C38 119.60(16)
C34 C35 C38 119.01(16)
C35 C36 C31 120.20(16)
C35 C36 H36 119.9
C31 C36 H36 119.9
F3 C37 F1 106.99(17)
F3 C37 F2 106.30(16)
F1 C37 F2 106.50(16)
F3 C37 C33 112.50(17)
F1 C37 C33 112.62(15)
F2 C37 C33 111.51(17)
F6 C38 F4 106.59(16)
F6 C38 F5 106.26(16)
F4 C38 F5 105.64(15)
F6 C38 C35 112.67(15)
F4 C38 C35 112.96(15)
F5 C38 C35 112.17(16)

loop_
_geom_bond_atom_site_label_1
_geom_bond_atom_site_label_2
_geom_bond_distance
Pd1 N3 1.9424(14)
Pd1 N2 2.0566(13)
Pd1 N1 2.0610(14)
Pd1 N4 2.0670(14)
N1 C1 1.500(2)
N1 H1A 0.873(19)
N1 H1B 0.863(19)
C2 C1 1.516(3)
C2 H2A 0.9800
C2 H2B 0.9800
C2 H2C 0.9800
C1 C3 1.521(3)
C1 H1 1.0000
C3 C8 1.384(3)
C3 C4 1.391(3)
C4 C5 1.392(4)
C4 H4 0.9500
C5 C6 1.383(6)
C5 H5 0.9500
C6 C7 1.369(5)
C6 H6 0.9500
C7 C8 1.394(4)
C7 H7 0.9500
C8 H8 0.9500
N2 C21 1.343(2)
N2 C11 1.479(2)
C11 C13 1.521(3)
C11 C12 1.535(3)
C11 H11 1.0000
C12 H12A 0.9800
C12 H12B 0.9800
C12 H12C 0.9800
C13 C18 1.395(3)
C13 C14 1.399(3)
C14 C15 1.396(3)
C14 H14 0.9500
C15 C16 1.385(3)
C15 H15 0.9500
C16 C17 1.388(3)
C16 H16 0.9500
C17 C18 1.394(3)
C17 H17 0.9500
C18 H18 0.9500
C21 O1 1.251(2)
C21 C22 1.499(3)
C22 N3 1.337(2)
C22 C23 1.394(2)
C23 C24 1.392(3)
C23 H23 0.9500
C24 C25 1.398(3)
C24 H24 0.9500
C25 C26 1.387(2)
C25 H25 0.9500
C26 N3 1.335(2)
C26 C27 1.506(2)
C27 O2 1.235(2)
C27 N4 1.366(2)
N4 C31 1.422(2)
C31 C36 1.399(2)
C31 C32 1.407(2)
C32 C33 1.389(2)
C32 H32 0.9500
C33 C34 1.394(2)
C33 C37 1.505(3)
C34 C35 1.394(2)
C34 H34 0.9500
C35 C36 1.392(2)
C35 C38 1.504(2)
C36 H36 0.9500
C37 F3 1.342(2)
C37 F1 1.347(2)
C37 F2 1.348(2)
C38 F6 1.339(2)
C38 F4 1.339(2)
C38 F5 1.350(2)

loop_
_geom_hbond_atom_site_label_D
_geom_hbond_atom_site_label_H
_geom_hbond_atom_site_label_A
_geom_hbond_distance_DH
_geom_hbond_distance_HA
_geom_hbond_distance_DA
_geom_hbond_angle_DHA
_geom_hbond_site_symmetry_A
N1 H1B O1 0.863(19) 1.942(19) 2.788(2) 167(2) 4_556
C11 H11 O1 1.00 2.24 2.763(2) 110.8 .
C36 H36 O1 0.95 2.34 3.220(2) 154.8 4_556
